data_9008106
loop_
_publ_author_name
'Garske, D.'
'Peacor, D. R.'

_publ_section_title
;
 Refinement of the structure of celestite SrSO4
;
_journal_name_full 'Zeitschrift fur Kristallographie'
_journal_page_first 204
_journal_page_last 210
_journal_volume 121
_journal_year 1965
_chemical_compound_source 'France Stone Company's quarry near Waterville, Ohio, USA'
_chemical_formula_sum 'O4 S Sr'
_chemical_name_mineral Celestine
_space_group_IT_number 62
_symmetry_space_group_name_Hall '-P 2ac 2n'
_symmetry_space_group_name_H-M 'P n m a'
_cell_angle_alpha 90
_cell_angle_beta 90
_cell_angle_gamma 90
_cell_length_a 8.377
_cell_length_b 5.350
_cell_length_c 6.873
_cell_formula_units_Z 4
_cell_volume 308.027
_database_code_amcsd 0010619
_exptl_crystal_density_diffrn 3.961
_cod_original_formula_sum 'Sr S O4'
_cod_database_code 9008106

loop_
_space_group_symop_operation_xyz
x,y,z
x,1/2-y,z
-x,1/2+y,-z
1/2-x,1/2+y,1/2+z
1/2+x,1/2-y,1/2-z
1/2+x,y,1/2-z
1/2-x,-y,1/2+z
-x,-y,-z

loop_
_atom_site_label
_atom_site_fract_x
_atom_site_fract_y
_atom_site_fract_z
_atom_site_U_iso_or_equiv
Sr 0.18360 0.25000 0.15830 0.00671
S 0.43800 0.75000 0.18800 0.00190
O1 0.60300 0.75000 0.09300 0.00811
O2 0.30500 0.75000 0.03300 0.01925
O3 0.42000 0.97900 0.31200 0.00266

loop_
_cod_related_entry_id
_cod_related_entry_database
_cod_related_entry_code
1 MPOD 1000250
2 AMCSD 0010619
